data_4310810
loop_
_publ_author_name
'Pavel Rovnan\'ik'
'Libor Kapi\<cka'
'Jan Taraba'
'Milo\<s \<Cern\'ik'

_publ_section_title
;
 Base-Induced Dismutation of POCl3 and POBr3: Synthesis and Structure of
 Ligand-Stabilized Dioxophosphonium Cations
;
_journal_name_full 'Inorganic Chemistry'
_journal_page_first 2435
_journal_page_last 2442
_journal_paper_doi 10.1021/ic0354163
_journal_volume 43
_journal_year 2004
_chemical_formula_sum 'C16 H23 Cl N5 O2 P'
_chemical_formula_weight 383.81
_chemical_name_systematic
; 
 ? 
;
_space_group_IT_number 2
_symmetry_cell_setting triclinic
_symmetry_space_group_name_Hall '-P 1'
_symmetry_space_group_name_H-M 'P -1'
_atom_sites_solution_hydrogens geom
_atom_sites_solution_primary direct
_atom_sites_solution_secondary difmap
_audit_creation_method SHELXL-97
_cell_angle_alpha 89.47(3)
_cell_angle_beta 82.93(3)
_cell_angle_gamma 89.03(3)
_cell_formula_units_Z 2
_cell_length_a 8.910(2)
_cell_length_b 10.128(2)
_cell_length_c 10.282(2)
_cell_measurement_reflns_used 5133
_cell_measurement_temperature 120(2)
_cell_measurement_theta_max 28.695
_cell_measurement_theta_min 0.020
_cell_volume 920.6(3)
_computing_cell_refinement 'KUMA KM-4 software'
_computing_data_collection 'KUMA KM-4 Crysalis V170'
_computing_data_reduction 'KUMA KM-4 software'
_computing_molecular_graphics 'SHELXTL (Bruker, 1998)'
_computing_publication_material 'SHELXTL (Bruker, 1998)'
_computing_structure_refinement 'SHELXTL (Bruker, 1998)'
_computing_structure_solution 'SHELXTL (Bruker, 1998)'
_diffrn_ambient_temperature 120(2)
_diffrn_detector_area_resol_mean '0.06 mm'
_diffrn_measured_fraction_theta_full 0.869
_diffrn_measured_fraction_theta_max 0.869
_diffrn_measurement_device_type 'Kuma KM-4 CCD diffractometer'
_diffrn_measurement_method '\w scan'
_diffrn_radiation_monochromator graphite
_diffrn_radiation_source 'fine-focus sealed tube'
_diffrn_radiation_type MoK\a
_diffrn_radiation_wavelength 0.71069
_diffrn_reflns_av_R_equivalents 0.0242
_diffrn_reflns_av_sigmaI/netI 0.0283
_diffrn_reflns_limit_h_max 11
_diffrn_reflns_limit_h_min -11
_diffrn_reflns_limit_k_max 11
_diffrn_reflns_limit_k_min -13
_diffrn_reflns_limit_l_max 13
_diffrn_reflns_limit_l_min -13
_diffrn_reflns_number 6855
_diffrn_reflns_theta_full 28.26
_diffrn_reflns_theta_max 28.26
_diffrn_reflns_theta_min 3.47
_diffrn_standards_decay_% 'not applicable'
_diffrn_standards_interval_count 'not applicable'
_diffrn_standards_interval_time 'not applicable'
_diffrn_standards_number 'not applicable'
_exptl_absorpt_coefficient_mu 0.315
_exptl_absorpt_correction_T_max 1.000
_exptl_absorpt_correction_T_min 0.878
_exptl_absorpt_correction_type psi-scan
_exptl_absorpt_process_details SHELXTL
_exptl_crystal_colour white
_exptl_crystal_density_diffrn 1.385
_exptl_crystal_density_method 'not measured'
_exptl_crystal_description nedle
_exptl_crystal_F_000 404
_exptl_crystal_size_max 0.35
_exptl_crystal_size_mid 0.25
_exptl_crystal_size_min 0.10
_refine_diff_density_max 0.302
_refine_diff_density_min -0.317
_refine_diff_density_rms 0.046
_refine_ls_extinction_method none
_refine_ls_goodness_of_fit_ref 1.041
_refine_ls_hydrogen_treatment mixed
_refine_ls_matrix_type full
_refine_ls_number_parameters 226
_refine_ls_number_reflns 3968
_refine_ls_number_restraints 0
_refine_ls_restrained_S_all 1.041
_refine_ls_R_factor_all 0.0374
_refine_ls_R_factor_gt 0.0302
_refine_ls_shift/su_max 0.000
_refine_ls_shift/su_mean 0.000
_refine_ls_structure_factor_coef Fsqd
_refine_ls_weighting_details 'w=1/[\s^2^(Fo^2^)+(0.0412P)^2^+0.2659P] where P=(Fo^2^+2Fc^2^)/3'
_refine_ls_weighting_scheme calc
_refine_ls_wR_factor_gt 0.0782
_refine_ls_wR_factor_ref 0.0816
_reflns_number_gt 3430
_reflns_number_total 3968
_reflns_threshold_expression >2sigma(I)
_cod_data_source_file ic0354163si20031209_110655_1.cif
_cod_data_source_block pcld2a
_cod_depositor_comments
;
The following automatic conversions were performed:
'_symmetry_cell_setting' value 'Triclinic' changed to 'triclinic'
according to '/home/saulius/struct/CIF-dictionaries/cif_core.dic'
dictionary named 'cif_core.dic' version 2.4.1 from 2010-06-29.

Automatic conversion script
Id: cif_fix_enum 1527 2010-12-29 10:47:43Z saulius 

The following automatic conversions were performed:

'_refine_ls_weighting_scheme' value 'calc
w=1/[\s^2^(Fo^2^)+(0.0412P)^2^+0.2659P] where P=(Fo^2^+2Fc^2^)/3' was
changed to 'calc'. New tag '_refine_ls_weighting_details' was
created. The value of the new tag was set to
'w=1/[\s^2^(Fo^2^)+(0.0412P)^2^+0.2659P] where P=(Fo^2^+2Fc^2^)/3'.

Automatic conversion script
Id: cif_fix_values 3143 2015-03-26 13:38:13Z robertas 
;
_cod_database_code 4310810

loop_
_symmetry_equiv_pos_as_xyz
'x, y, z'
'-x, -y, -z'

loop_
_atom_site_label
_atom_site_type_symbol
_atom_site_fract_x
_atom_site_fract_y
_atom_site_fract_z
_atom_site_U_iso_or_equiv
_atom_site_adp_type
_atom_site_occupancy
_atom_site_calc_flag
_atom_site_refinement_flags
_atom_site_disorder_assembly
_atom_site_disorder_group
P1 P 0.28896(4) 0.62835(3) 0.31612(3) 0.01636(10) Uani 1 d . . .
O1 O 0.43212(12) 0.55414(10) 0.31354(10) 0.0222(2) Uani 1 d . . .
O2 O 0.15005(12) 0.60788(10) 0.40515(10) 0.0226(2) Uani 1 d . . .
Cl1 Cl 0.09471(4) 1.04812(4) -0.25877(4) 0.02552(10) Uani 1 d . . .
N1 N 0.24183(13) 0.62235(11) 0.15449(11) 0.0152(2) Uani 1 d . . .
C1 C 0.30802(15) 0.52869(13) 0.07076(14) 0.0172(3) Uani 1 d . . .
H1 H 0.3844 0.4750 0.0976 0.021 Uiso 1 d R . .
C2 C 0.26616(16) 0.51116(14) -0.05050(14) 0.0180(3) Uani 1 d . . .
H2 H 0.3118 0.4445 -0.1039 0.022 Uiso 1 d R . .
C3 C 0.15313(15) 0.59394(13) -0.09635(13) 0.0153(3) Uani 1 d . . .
C4 C 0.08735(15) 0.69200(13) -0.00735(14) 0.0172(3) Uani 1 d . . .
H4 H 0.0141 0.7500 -0.0328 0.021 Uiso 1 d R . .
C5 C 0.13085(15) 0.70143(13) 0.11433(14) 0.0169(3) Uani 1 d . . .
H5 H 0.0834 0.7638 0.1720 0.020 Uiso 1 d R . .
N3 N 0.11145(13) 0.57959(11) -0.21557(11) 0.0171(2) Uani 1 d . . .
C6 C 0.00186(16) 0.67064(15) -0.26541(14) 0.0220(3) Uani 1 d . . .
H6A H -0.0960 0.6585 -0.2167 0.033 Uiso 1 d R . .
H6B H -0.0032 0.6531 -0.3563 0.033 Uiso 1 d R . .
H6C H 0.0330 0.7599 -0.2558 0.033 Uiso 1 d R . .
C7 C 0.17459(16) 0.47135(14) -0.30068(14) 0.0198(3) Uani 1 d . . .
H7A H 0.2826 0.4788 -0.3166 0.030 Uiso 1 d R . .
H7B H 0.1330 0.4763 -0.3824 0.030 Uiso 1 d R . .
H7C H 0.1494 0.3883 -0.2586 0.030 Uiso 1 d R . .
C8 C 0.22986(15) 0.88170(14) 0.39402(13) 0.0166(3) Uani 1 d . . .
H8 H 0.1338 0.8522 0.4254 0.020 Uiso 1 d R . .
C9 C 0.26520(15) 1.00812(14) 0.41578(13) 0.0173(3) Uani 1 d . . .
H9 H 0.1937 1.0636 0.4619 0.021 Uiso 1 d R . .
C10 C 0.41066(15) 1.05728(13) 0.36893(13) 0.0148(3) Uani 1 d . . .
C11 C 0.51289(15) 0.96655(13) 0.29746(13) 0.0164(3) Uani 1 d . . .
H11 H 0.6087 0.9940 0.2625 0.020 Uiso 1 d R . .
C12 C 0.47122(15) 0.84110(13) 0.28032(13) 0.0164(3) Uani 1 d . . .
H12 H 0.5405 0.7833 0.2348 0.020 Uiso 1 d R . .
N2 N 0.33082(12) 0.79551(11) 0.32726(11) 0.0146(2) Uani 1 d . . .
C13 C 0.34267(17) 1.27170(14) 0.46645(15) 0.0225(3) Uani 1 d . . .
H13A H 0.2689 1.3021 0.4119 0.034 Uiso 1 d R . .
H13B H 0.3964 1.3457 0.4941 0.034 Uiso 1 d R . .
H13C H 0.2927 1.2270 0.5420 0.034 Uiso 1 d R . .
C14 C 0.59310(17) 1.23552(15) 0.33320(15) 0.0241(3) Uani 1 d . . .
H14A H 0.6733 1.1724 0.3403 0.036 Uiso 1 d R . .
H14B H 0.6128 1.3149 0.3782 0.036 Uiso 1 d R . .
H14C H 0.5874 1.2555 0.2425 0.036 Uiso 1 d R . .
N5 N 0.42172(19) 1.22331(14) 0.04639(15) 0.0370(4) Uani 1 d . . .
N4 N 0.44953(13) 1.18047(11) 0.39218(12) 0.0179(2) Uani 1 d . . .
C16 C 0.34568(18) 1.13357(16) 0.04670(15) 0.0253(3) Uani 1 d . . .
C15 C 0.25082(18) 1.01865(17) 0.04418(16) 0.0284(3) Uani 1 d . . .
H15A H 0.2004 1.0217 -0.0331 0.043 Uiso 1 d R . .
H15B H 0.1769 1.0184 0.1205 0.043 Uiso 1 d R . .
H15C H 0.3124 0.9399 0.0436 0.043 Uiso 1 d R . .

loop_
_atom_site_aniso_label
_atom_site_aniso_U_11
_atom_site_aniso_U_22
_atom_site_aniso_U_33
_atom_site_aniso_U_23
_atom_site_aniso_U_13
_atom_site_aniso_U_12
P1 0.02047(19) 0.01447(17) 0.01504(18) 0.00050(13) -0.00532(14) -0.00373(13)
O1 0.0269(6) 0.0166(5) 0.0252(5) -0.0007(4) -0.0116(4) 0.0007(4)
O2 0.0272(6) 0.0230(5) 0.0177(5) 0.0020(4) -0.0018(4) -0.0099(4)
Cl1 0.01673(17) 0.0368(2) 0.02243(19) -0.00454(15) -0.00080(14) 0.00633(14)
N1 0.0168(5) 0.0138(5) 0.0153(6) -0.0012(4) -0.0030(4) -0.0023(4)
C1 0.0163(6) 0.0155(6) 0.0199(7) -0.0018(5) -0.0030(5) 0.0007(5)
C2 0.0184(7) 0.0168(7) 0.0190(7) -0.0041(5) -0.0025(6) 0.0012(5)
C3 0.0138(6) 0.0164(6) 0.0156(6) -0.0002(5) -0.0011(5) -0.0039(5)
C4 0.0158(6) 0.0172(7) 0.0187(7) -0.0007(5) -0.0030(5) 0.0007(5)
C5 0.0170(6) 0.0150(6) 0.0184(7) -0.0024(5) -0.0011(5) -0.0001(5)
N3 0.0175(6) 0.0182(6) 0.0159(6) -0.0032(5) -0.0031(5) 0.0001(5)
C6 0.0211(7) 0.0263(8) 0.0198(7) 0.0000(6) -0.0074(6) 0.0017(6)
C7 0.0216(7) 0.0214(7) 0.0165(7) -0.0051(5) -0.0026(6) -0.0006(6)
C8 0.0129(6) 0.0213(7) 0.0156(6) -0.0005(5) -0.0013(5) -0.0012(5)
C9 0.0154(6) 0.0191(7) 0.0169(7) -0.0030(5) -0.0004(5) 0.0014(5)
C10 0.0166(6) 0.0164(6) 0.0120(6) 0.0010(5) -0.0049(5) -0.0011(5)
C11 0.0141(6) 0.0194(7) 0.0157(6) -0.0003(5) -0.0010(5) -0.0017(5)
C12 0.0150(6) 0.0194(7) 0.0146(6) -0.0009(5) -0.0008(5) 0.0000(5)
N2 0.0150(5) 0.0154(5) 0.0137(5) -0.0009(4) -0.0026(4) -0.0021(4)
C13 0.0259(7) 0.0159(7) 0.0261(8) -0.0036(6) -0.0055(6) 0.0026(6)
C14 0.0250(8) 0.0203(7) 0.0269(8) 0.0005(6) -0.0024(6) -0.0083(6)
N5 0.0500(9) 0.0254(7) 0.0369(8) 0.0002(6) -0.0107(7) 0.0003(7)
N4 0.0202(6) 0.0153(6) 0.0184(6) -0.0015(4) -0.0025(5) -0.0032(5)
C16 0.0296(8) 0.0277(8) 0.0183(7) 0.0009(6) -0.0034(6) 0.0079(7)
C15 0.0255(8) 0.0358(9) 0.0243(8) 0.0024(7) -0.0039(6) -0.0011(7)

loop_
_atom_type_symbol
_atom_type_description
_atom_type_scat_dispersion_real
_atom_type_scat_dispersion_imag
_atom_type_scat_source
C C 0.0033 0.0016 'International Tables Vol C Tables 4.2.6.8 and 6.1.1.4'
H H 0.0000 0.0000 'International Tables Vol C Tables 4.2.6.8 and 6.1.1.4'
N N 0.0061 0.0033 'International Tables Vol C Tables 4.2.6.8 and 6.1.1.4'
O O 0.0106 0.0060 'International Tables Vol C Tables 4.2.6.8 and 6.1.1.4'
P P 0.1023 0.0942 'International Tables Vol C Tables 4.2.6.8 and 6.1.1.4'
Cl Cl 0.1484 0.1585 'International Tables Vol C Tables 4.2.6.8 and 6.1.1.4'

loop_
_geom_angle_atom_site_label_1
_geom_angle_atom_site_label_2
_geom_angle_atom_site_label_3
_geom_angle
_geom_angle_site_symmetry_1
_geom_angle_site_symmetry_3
_geom_angle_publ_flag
O2 P1 O1 127.11(7) . . ?
O2 P1 N2 106.03(7) . . ?
O1 P1 N2 107.07(6) . . ?
O2 P1 N1 107.53(6) . . ?
O1 P1 N1 105.45(6) . . ?
N2 P1 N1 100.66(6) . . ?
C5 N1 C1 118.66(12) . . ?
C5 N1 P1 121.58(10) . . ?
C1 N1 P1 119.51(10) . . ?
C2 C1 N1 122.20(13) . . ?
C1 C2 C3 120.48(13) . . ?
N3 C3 C2 121.55(13) . . ?
N3 C3 C4 122.41(12) . . ?
C2 C3 C4 116.04(12) . . ?
C5 C4 C3 120.51(13) . . ?
C4 C5 N1 122.05(13) . . ?
C3 N3 C6 121.24(12) . . ?
C3 N3 C7 120.59(11) . . ?
C6 N3 C7 118.17(11) . . ?
C9 C8 N2 122.17(13) . . ?
C8 C9 C10 120.70(13) . . ?
N4 C10 C9 121.80(13) . . ?
N4 C10 C11 122.05(12) . . ?
C9 C10 C11 116.15(12) . . ?
C12 C11 C10 120.25(13) . . ?
C11 C12 N2 122.61(13) . . ?
C8 N2 C12 118.10(12) . . ?
C8 N2 P1 120.96(10) . . ?
C12 N2 P1 120.63(10) . . ?
C10 N4 C14 121.90(12) . . ?
C10 N4 C13 121.03(12) . . ?
C14 N4 C13 116.73(11) . . ?
N5 C16 C15 178.69(17) . . ?

loop_
_geom_bond_atom_site_label_1
_geom_bond_atom_site_label_2
_geom_bond_distance
_geom_bond_site_symmetry_2
_geom_bond_publ_flag
P1 O2 1.4626(12) . ?
P1 O1 1.4671(11) . ?
P1 N2 1.7476(12) . ?
P1 N1 1.7653(12) . ?
N1 C5 1.3628(18) . ?
N1 C1 1.3638(18) . ?
C1 C2 1.3587(19) . ?
C2 C3 1.4214(19) . ?
C3 N3 1.3338(17) . ?
C3 C4 1.426(2) . ?
C4 C5 1.3592(19) . ?
N3 C6 1.4664(18) . ?
N3 C7 1.4696(18) . ?
C8 C9 1.3509(19) . ?
C8 N2 1.3693(18) . ?
C9 C10 1.4225(19) . ?
C10 N4 1.3320(17) . ?
C10 C11 1.426(2) . ?
C11 C12 1.3488(19) . ?
C12 N2 1.3704(17) . ?
C13 N4 1.4655(19) . ?
C14 N4 1.4635(19) . ?
N5 C16 1.142(2) . ?
C16 C15 1.452(2) . ?

loop_
_cod_related_entry_id
_cod_related_entry_database
_cod_related_entry_code
1 ChemSpider 30660882
